data_7018642
loop_
_publ_author_name
'Sickerman, Nathaniel S.'
'Park, Young Jun'
'Ng, Gary K.-Y.'
'Bates, Jefferson E.'
'Hilkert, Mark'
'Ziller, Joseph W.'
'Furche, Filipp'
'Borovik, A. S.'

_publ_section_title
;
 Synthesis, structure, and physical properties for a series of trigonal
 bipyramidal M(II)-Cl complexes with intramolecular hydrogen bonds.
;
_journal_issue 15
_journal_name_full 'Dalton transactions (Cambridge, England : 2003)'
_journal_page_first 4358
_journal_page_last 4364
_journal_paper_doi 10.1039/c2dt12244h
_journal_volume 41
_journal_year 2012
_chemical_formula_sum 'C39 H47 B Cl Cr N7 O3'
_chemical_formula_weight 760.10
_chemical_name_systematic
;
?
;
_space_group_IT_number 14
_symmetry_cell_setting monoclinic
_symmetry_space_group_name_Hall '-P 2ybc'
_symmetry_space_group_name_H-M 'P 1 21/c 1'
_atom_sites_solution_hydrogens geom
_atom_sites_solution_primary direct
_atom_sites_solution_secondary difmap
_audit_creation_method SHELXTL
_cell_angle_alpha 90.00
_cell_angle_beta 96.1853(7)
_cell_angle_gamma 90.00
_cell_formula_units_Z 4
_cell_length_a 11.4096(6)
_cell_length_b 20.1336(10)
_cell_length_c 15.8570(8)
_cell_measurement_reflns_used 9989
_cell_measurement_temperature 98(2)
_cell_measurement_theta_max 28.27
_cell_measurement_theta_min 2.33
_cell_volume 3621.4(3)
_computing_cell_refinement 'Bruker SMART APEX2/SAINT'
_computing_data_collection 'Bruker SMART APEX2'
_computing_data_reduction 'Bruker SAINT'
_computing_molecular_graphics 'Bruker SHELXTL'
_computing_publication_material 'Bruker SHELXTL'
_computing_structure_refinement 'SHELXL-97 (Sheldrick, 2008)'
_computing_structure_solution 'SHELXS-97 (Sheldrick, 2008)'
_diffrn_ambient_temperature 98(2)
_diffrn_measured_fraction_theta_full 1.000
_diffrn_measured_fraction_theta_max 1.000
_diffrn_measurement_device_type 'Bruker SMART APEX II CCD'
_diffrn_measurement_method 'phi and omega'
_diffrn_radiation_monochromator graphite
_diffrn_radiation_source 'fine-focus sealed tube'
_diffrn_radiation_type MoK\a
_diffrn_radiation_wavelength 0.71073
_diffrn_reflns_av_R_equivalents 0.0285
_diffrn_reflns_av_sigmaI/netI 0.0214
_diffrn_reflns_limit_h_max 14
_diffrn_reflns_limit_h_min -14
_diffrn_reflns_limit_k_max 25
_diffrn_reflns_limit_k_min -25
_diffrn_reflns_limit_l_max 20
_diffrn_reflns_limit_l_min -20
_diffrn_reflns_number 41203
_diffrn_reflns_theta_full 27.10
_diffrn_reflns_theta_max 27.10
_diffrn_reflns_theta_min 2.02
_exptl_absorpt_coefficient_mu 0.439
_exptl_absorpt_correction_T_max 0.9291
_exptl_absorpt_correction_T_min 0.8832
_exptl_absorpt_correction_type multi-scan
_exptl_absorpt_process_details 'Bruker SADABS'
_exptl_crystal_colour colourless
_exptl_crystal_density_diffrn 1.394
_exptl_crystal_density_method 'not measured'
_exptl_crystal_description irregular
_exptl_crystal_F_000 1600
_exptl_crystal_size_max 0.29
_exptl_crystal_size_mid 0.25
_exptl_crystal_size_min 0.17
_refine_diff_density_max 0.917
_refine_diff_density_min -0.444
_refine_diff_density_rms 0.068
_refine_ls_extinction_method none
_refine_ls_goodness_of_fit_ref 1.033
_refine_ls_hydrogen_treatment constr
_refine_ls_matrix_type full
_refine_ls_number_parameters 469
_refine_ls_number_reflns 7983
_refine_ls_number_restraints 0
_refine_ls_restrained_S_all 1.033
_refine_ls_R_factor_all 0.0536
_refine_ls_R_factor_gt 0.0451
_refine_ls_shift/su_max 0.000
_refine_ls_shift/su_mean 0.000
_refine_ls_structure_factor_coef Fsqd
_refine_ls_weighting_details 'calc w=1/[\s^2^(Fo^2^)+(0.0586P)^2^+4.3777P] where P=(Fo^2^+2Fc^2^)/3'
_refine_ls_weighting_scheme calc
_refine_ls_wR_factor_gt 0.1169
_refine_ls_wR_factor_ref 0.1228
_reflns_number_gt 6816
_reflns_number_total 7983
_reflns_threshold_expression >2sigma(I)
_cod_data_source_file c2dt12244h.txt
_cod_data_source_block asb127
_cod_depositor_comments
;
The following automatic conversions were performed:

'_symmetry_cell_setting' value 'Monoclinic' changed to 'monoclinic'
according to /home/saulius/struct/CIF-dictionaries/cif_core.dic
dictionary named 'cif_core.dic' version 2.4.1 from 2010-06-29.

Automatic conversion script
Id: cif_fix_values 1715 2011-07-08 13:25:40Z adriana 
;
_cod_original_sg_symbol_H-M P2(1)/c
_cod_database_code 7018642

loop_
_symmetry_equiv_pos_as_xyz
'x, y, z'
'-x, y+1/2, -z+1/2'
'-x, -y, -z'
'x, -y-1/2, z-1/2'

loop_
_atom_site_label
_atom_site_type_symbol
_atom_site_fract_x
_atom_site_fract_y
_atom_site_fract_z
_atom_site_U_iso_or_equiv
_atom_site_adp_type
_atom_site_occupancy
_atom_site_symmetry_multiplicity
_atom_site_calc_flag
_atom_site_refinement_flags
Cr1 Cr 0.51127(3) 0.207750(16) 0.38917(2) 0.01791(10) Uani 1 1 d .
Cl1 Cl 0.71746(4) 0.20313(2) 0.42723(3) 0.01999(12) Uani 1 1 d .
O1 O 0.56748(13) 0.34042(8) 0.17510(10) 0.0243(3) Uani 1 1 d .
O2 O 0.50387(14) -0.01229(8) 0.38687(11) 0.0296(4) Uani 1 1 d .
O3 O 0.47007(13) 0.33727(8) 0.60921(9) 0.0244(3) Uani 1 1 d .
N1 N 0.32709(15) 0.21068(9) 0.35483(12) 0.0205(4) Uani 1 1 d .
N2 N 0.51026(15) 0.26680(9) 0.27410(11) 0.0203(4) Uani 1 1 d .
N3 N 0.47782(15) 0.10186(9) 0.37506(12) 0.0213(4) Uani 1 1 d .
N4 N 0.46080(15) 0.26114(9) 0.49778(11) 0.0227(4) Uani 1 1 d .
N5 N 0.70664(16) 0.27906(9) 0.24411(12) 0.0223(4) Uani 1 1 d .
H5 H 0.7380 0.2474 0.2775 0.027 Uiso 1 1 calc R
N6 N 0.65796(16) 0.05073(9) 0.42295(15) 0.0319(5) Uani 1 1 d .
H6 H 0.7009 0.0871 0.4276 0.038 Uiso 1 1 calc R
N7 N 0.63763(16) 0.30686(9) 0.56241(12) 0.0244(4) Uani 1 1 d .
H7 H 0.6871 0.2811 0.5387 0.029 Uiso 1 1 calc R
C1 C 0.30600(18) 0.23155(11) 0.26398(14) 0.0225(4) Uani 1 1 d .
H1A H 0.2234 0.2466 0.2514 0.027 Uiso 1 1 calc R
H1B H 0.3180 0.1930 0.2271 0.027 Uiso 1 1 calc R
C2 C 0.38870(18) 0.28738(11) 0.24462(14) 0.0228(4) Uani 1 1 d .
H2A H 0.3811 0.2963 0.1829 0.027 Uiso 1 1 calc R
H2B H 0.3686 0.3285 0.2741 0.027 Uiso 1 1 calc R
C3 C 0.59158(19) 0.29378(10) 0.23500(13) 0.0193(4) Uani 1 1 d .
C4 C 0.6768(2) 0.36192(11) 0.14398(15) 0.0265(5) Uani 1 1 d .
H4A H 0.6898 0.4099 0.1546 0.032 Uiso 1 1 calc R
H4B H 0.6743 0.3536 0.0823 0.032 Uiso 1 1 calc R
C5 C 0.77404(19) 0.32133(11) 0.19248(14) 0.0241(4) Uani 1 1 d .
H5B H 0.8179 0.2948 0.1537 0.029 Uiso 1 1 calc R
H5C H 0.8300 0.3499 0.2281 0.029 Uiso 1 1 calc R
C6 C 0.27677(19) 0.14325(11) 0.36575(15) 0.0251(5) Uani 1 1 d .
H6A H 0.1983 0.1402 0.3326 0.030 Uiso 1 1 calc R
H6B H 0.2664 0.1361 0.4263 0.030 Uiso 1 1 calc R
C7 C 0.35700(19) 0.08979(11) 0.33640(15) 0.0247(5) Uani 1 1 d .
H7B H 0.3301 0.0455 0.3534 0.030 Uiso 1 1 calc R
H7C H 0.3545 0.0907 0.2738 0.030 Uiso 1 1 calc R
C8 C 0.54407(18) 0.05044(10) 0.39394(13) 0.0197(4) Uani 1 1 d .
C9 C 0.60080(19) -0.05821(11) 0.41145(15) 0.0238(4) Uani 1 1 d .
H9A H 0.6209 -0.0841 0.3619 0.029 Uiso 1 1 calc R
H9B H 0.5796 -0.0894 0.4556 0.029 Uiso 1 1 calc R
C10 C 0.70428(19) -0.01385(10) 0.44597(15) 0.0243(4) Uani 1 1 d .
H10A H 0.7220 -0.0184 0.5082 0.029 Uiso 1 1 calc R
H10B H 0.7761 -0.0237 0.4184 0.029 Uiso 1 1 calc R
C11 C 0.27397(19) 0.26046(12) 0.40949(15) 0.0266(5) Uani 1 1 d .
H11A H 0.1886 0.2515 0.4091 0.032 Uiso 1 1 calc R
H11B H 0.2833 0.3056 0.3863 0.032 Uiso 1 1 calc R
C12 C 0.33257(19) 0.25751(13) 0.49976(15) 0.0290(5) Uani 1 1 d .
H12A H 0.3055 0.2951 0.5330 0.035 Uiso 1 1 calc R
H12B H 0.3114 0.2156 0.5270 0.035 Uiso 1 1 calc R
C13 C 0.52040(19) 0.29902(10) 0.55273(13) 0.0213(4) Uani 1 1 d .
C14 C 0.5627(2) 0.37304(11) 0.66084(15) 0.0282(5) Uani 1 1 d .
H14A H 0.5735 0.3548 0.7191 0.034 Uiso 1 1 calc R
H14B H 0.5428 0.4208 0.6639 0.034 Uiso 1 1 calc R
C15 C 0.6735(2) 0.36352(11) 0.61740(14) 0.0255(5) Uani 1 1 d .
H15A H 0.6914 0.4032 0.5841 0.031 Uiso 1 1 calc R
H15B H 0.7423 0.3527 0.6585 0.031 Uiso 1 1 calc R
B1 B 0.05709(19) 0.48047(11) 0.28879(14) 0.0156(4) Uani 1 1 d .
C16 C 0.04252(16) 0.56124(10) 0.28014(13) 0.0176(4) Uani 1 1 d .
C17 C 0.06865(17) 0.59878(10) 0.21021(13) 0.0193(4) Uani 1 1 d .
H17A H 0.0965 0.5765 0.1635 0.023 Uiso 1 1 calc R
C18 C 0.05542(18) 0.66774(11) 0.20643(14) 0.0228(4) Uani 1 1 d .
H18A H 0.0726 0.6912 0.1573 0.027 Uiso 1 1 calc R
C19 C 0.01726(19) 0.70205(11) 0.27427(15) 0.0250(5) Uani 1 1 d .
H19A H 0.0064 0.7488 0.2716 0.030 Uiso 1 1 calc R
C20 C -0.00467(19) 0.66702(11) 0.34589(15) 0.0261(5) Uani 1 1 d .
H20A H -0.0284 0.6900 0.3935 0.031 Uiso 1 1 calc R
C21 C 0.00779(19) 0.59840(11) 0.34865(14) 0.0228(4) Uani 1 1 d .
H21A H -0.0077 0.5756 0.3987 0.027 Uiso 1 1 calc R
C22 C -0.05373(17) 0.44982(10) 0.33386(13) 0.0187(4) Uani 1 1 d .
C23 C -0.0471(2) 0.39187(12) 0.38276(14) 0.0262(5) Uani 1 1 d .
H23A H 0.0273 0.3709 0.3955 0.031 Uiso 1 1 calc R
C24 C -0.1459(2) 0.36375(13) 0.41348(15) 0.0328(5) Uani 1 1 d .
H24A H -0.1380 0.3248 0.4474 0.039 Uiso 1 1 calc R
C25 C -0.2556(2) 0.39284(13) 0.39442(15) 0.0324(5) Uani 1 1 d .
H25A H -0.3232 0.3737 0.4148 0.039 Uiso 1 1 calc R
C26 C -0.2658(2) 0.44954(12) 0.34579(16) 0.0305(5) Uani 1 1 d .
H26A H -0.3410 0.4695 0.3321 0.037 Uiso 1 1 calc R
C27 C -0.16681(19) 0.47767(11) 0.31677(15) 0.0251(5) Uani 1 1 d .
H27A H -0.1757 0.5173 0.2841 0.030 Uiso 1 1 calc R
C28 C 0.04822(16) 0.44102(10) 0.19730(12) 0.0154(4) Uani 1 1 d .
C29 C -0.02595(17) 0.46099(10) 0.12515(13) 0.0186(4) Uani 1 1 d .
H29A H -0.0691 0.5012 0.1276 0.022 Uiso 1 1 calc R
C30 C -0.03873(19) 0.42434(11) 0.05024(14) 0.0227(4) Uani 1 1 d .
H30A H -0.0895 0.4400 0.0030 0.027 Uiso 1 1 calc R
C31 C 0.02197(19) 0.36521(10) 0.04401(14) 0.0223(4) Uani 1 1 d .
H31A H 0.0141 0.3404 -0.0072 0.027 Uiso 1 1 calc R
C32 C 0.09433(18) 0.34305(10) 0.11406(13) 0.0197(4) Uani 1 1 d .
H32A H 0.1358 0.3023 0.1113 0.024 Uiso 1 1 calc R
C33 C 0.10643(17) 0.38031(10) 0.18845(13) 0.0166(4) Uani 1 1 d .
H33A H 0.1565 0.3639 0.2356 0.020 Uiso 1 1 calc R
C34 C 0.18553(17) 0.46713(10) 0.34323(13) 0.0180(4) Uani 1 1 d .
C35 C 0.20305(19) 0.46043(11) 0.43144(14) 0.0235(4) Uani 1 1 d .
H35A H 0.1370 0.4638 0.4629 0.028 Uiso 1 1 calc R
C36 C 0.3145(2) 0.44901(11) 0.47498(16) 0.0315(5) Uani 1 1 d .
H36A H 0.3227 0.4447 0.5350 0.038 Uiso 1 1 calc R
C37 C 0.4124(2) 0.44403(12) 0.43160(17) 0.0336(6) Uani 1 1 d .
H37A H 0.4877 0.4348 0.4609 0.040 Uiso 1 1 calc R
C38 C 0.3992(2) 0.45263(12) 0.34500(18) 0.0311(5) Uani 1 1 d .
H38A H 0.4660 0.4502 0.3142 0.037 Uiso 1 1 calc R
C39 C 0.28803(18) 0.46494(11) 0.30233(15) 0.0233(4) Uani 1 1 d .
H39A H 0.2816 0.4722 0.2428 0.028 Uiso 1 1 calc R

loop_
_atom_site_aniso_label
_atom_site_aniso_U_11
_atom_site_aniso_U_22
_atom_site_aniso_U_33
_atom_site_aniso_U_23
_atom_site_aniso_U_13
_atom_site_aniso_U_12
Cr1 0.01364(16) 0.01965(17) 0.01960(17) 0.00152(12) -0.00201(12) 0.00063(12)
Cl1 0.0165(2) 0.0192(2) 0.0235(2) 0.00247(18) -0.00095(18) -0.00069(17)
O1 0.0229(8) 0.0236(8) 0.0261(8) 0.0081(6) 0.0019(6) 0.0023(6)
O2 0.0239(8) 0.0174(7) 0.0453(10) -0.0030(7) -0.0070(7) -0.0025(6)
O3 0.0246(8) 0.0269(8) 0.0220(8) -0.0018(6) 0.0035(6) 0.0014(6)
N1 0.0167(8) 0.0201(9) 0.0239(9) -0.0006(7) -0.0013(7) 0.0003(7)
N2 0.0187(8) 0.0197(8) 0.0214(9) 0.0007(7) -0.0025(7) 0.0018(7)
N3 0.0156(8) 0.0216(9) 0.0257(9) -0.0026(7) -0.0015(7) -0.0019(7)
N4 0.0185(8) 0.0268(9) 0.0224(9) -0.0007(7) 0.0011(7) -0.0016(7)
N5 0.0210(9) 0.0228(9) 0.0232(9) 0.0055(7) 0.0026(7) 0.0020(7)
N6 0.0166(9) 0.0164(9) 0.0611(14) -0.0013(9) -0.0031(9) -0.0009(7)
N7 0.0233(9) 0.0248(9) 0.0249(9) -0.0052(8) 0.0014(7) -0.0031(7)
C1 0.0196(10) 0.0225(10) 0.0237(11) 0.0006(8) -0.0055(8) 0.0010(8)
C2 0.0185(10) 0.0210(10) 0.0279(11) 0.0032(8) -0.0015(8) 0.0030(8)
C3 0.0230(10) 0.0156(9) 0.0185(10) -0.0019(7) -0.0019(8) 0.0022(8)
C4 0.0292(11) 0.0258(11) 0.0256(11) 0.0052(9) 0.0074(9) 0.0015(9)
C5 0.0238(11) 0.0235(11) 0.0258(11) 0.0025(9) 0.0058(9) -0.0013(9)
C6 0.0164(10) 0.0265(11) 0.0316(12) 0.0034(9) -0.0019(8) -0.0019(8)
C7 0.0199(10) 0.0223(11) 0.0304(11) -0.0005(9) -0.0038(9) -0.0040(8)
C8 0.0195(10) 0.0182(10) 0.0216(10) -0.0035(8) 0.0039(8) -0.0032(8)
C9 0.0224(10) 0.0181(10) 0.0309(12) -0.0014(8) 0.0030(9) 0.0000(8)
C10 0.0235(11) 0.0178(10) 0.0308(11) -0.0022(9) -0.0011(9) 0.0001(8)
C11 0.0186(10) 0.0303(12) 0.0309(12) -0.0050(9) 0.0026(9) 0.0014(9)
C12 0.0209(11) 0.0389(13) 0.0277(12) -0.0042(10) 0.0056(9) -0.0031(9)
C13 0.0249(10) 0.0201(10) 0.0190(10) 0.0039(8) 0.0025(8) 0.0023(8)
C14 0.0378(13) 0.0212(11) 0.0254(11) -0.0036(9) 0.0029(9) -0.0053(9)
C15 0.0288(11) 0.0215(10) 0.0257(11) -0.0019(9) 0.0005(9) -0.0062(9)
B1 0.0118(9) 0.0174(10) 0.0174(10) -0.0007(8) 0.0002(8) 0.0007(8)
C16 0.0109(8) 0.0190(9) 0.0219(10) -0.0026(8) -0.0024(7) 0.0011(7)
C17 0.0146(9) 0.0202(10) 0.0226(10) -0.0033(8) -0.0003(7) -0.0013(7)
C18 0.0175(10) 0.0201(10) 0.0296(11) 0.0015(9) -0.0023(8) -0.0031(8)
C19 0.0193(10) 0.0179(10) 0.0361(12) -0.0053(9) -0.0048(9) 0.0009(8)
C20 0.0238(11) 0.0229(11) 0.0308(12) -0.0088(9) -0.0001(9) 0.0041(9)
C21 0.0227(10) 0.0224(10) 0.0230(10) -0.0021(8) 0.0014(8) 0.0027(8)
C22 0.0164(9) 0.0227(10) 0.0170(9) -0.0044(8) 0.0018(7) -0.0038(8)
C23 0.0260(11) 0.0275(11) 0.0245(11) 0.0001(9) 0.0001(9) -0.0056(9)
C24 0.0439(14) 0.0316(13) 0.0227(11) 0.0028(9) 0.0032(10) -0.0141(11)
C25 0.0301(12) 0.0416(14) 0.0272(12) -0.0096(10) 0.0114(10) -0.0151(10)
C26 0.0198(11) 0.0345(13) 0.0383(13) -0.0076(10) 0.0078(9) -0.0029(9)
C27 0.0211(10) 0.0258(11) 0.0285(11) -0.0023(9) 0.0031(8) -0.0015(9)
C28 0.0108(8) 0.0166(9) 0.0189(9) 0.0011(7) 0.0024(7) -0.0022(7)
C29 0.0157(9) 0.0169(9) 0.0225(10) 0.0014(8) -0.0020(8) 0.0014(7)
C30 0.0218(10) 0.0238(10) 0.0209(10) 0.0016(8) -0.0051(8) -0.0011(8)
C31 0.0264(11) 0.0208(10) 0.0195(10) -0.0044(8) 0.0016(8) -0.0043(8)
C32 0.0191(9) 0.0152(9) 0.0250(10) -0.0010(8) 0.0031(8) -0.0003(8)
C33 0.0139(9) 0.0167(9) 0.0187(9) 0.0026(7) -0.0001(7) 0.0001(7)
C34 0.0159(9) 0.0133(9) 0.0236(10) -0.0026(8) -0.0024(8) 0.0006(7)
C35 0.0235(11) 0.0214(10) 0.0240(11) -0.0029(8) -0.0045(8) 0.0010(8)
C36 0.0360(13) 0.0229(11) 0.0312(12) -0.0043(9) -0.0163(10) 0.0034(9)
C37 0.0234(11) 0.0224(11) 0.0501(16) -0.0097(10) -0.0179(10) 0.0038(9)
C38 0.0145(10) 0.0261(12) 0.0514(15) -0.0122(11) -0.0022(10) 0.0006(9)
C39 0.0162(10) 0.0235(10) 0.0295(11) -0.0054(9) -0.0010(8) -0.0011(8)

loop_
_atom_type_symbol
_atom_type_description
_atom_type_scat_dispersion_real
_atom_type_scat_dispersion_imag
_atom_type_scat_source
C C 0.0033 0.0016 'International Tables Vol C Tables 4.2.6.8 and 6.1.1.4'
H H 0.0000 0.0000 'International Tables Vol C Tables 4.2.6.8 and 6.1.1.4'
B B 0.0013 0.0007 'International Tables Vol C Tables 4.2.6.8 and 6.1.1.4'
N N 0.0061 0.0033 'International Tables Vol C Tables 4.2.6.8 and 6.1.1.4'
O O 0.0106 0.0060 'International Tables Vol C Tables 4.2.6.8 and 6.1.1.4'
Cl Cl 0.1484 0.1585 'International Tables Vol C Tables 4.2.6.8 and 6.1.1.4'
Cr Cr 0.3209 0.6236 'International Tables Vol C Tables 4.2.6.8 and 6.1.1.4'

loop_
_geom_angle_atom_site_label_1
_geom_angle_atom_site_label_2
_geom_angle_atom_site_label_3
_geom_angle
N1 Cr1 N4 81.29(7)
N1 Cr1 N3 80.92(7)
N4 Cr1 N3 120.75(7)
N1 Cr1 N2 81.58(7)
N4 Cr1 N2 114.75(7)
N3 Cr1 N2 117.68(7)
N1 Cr1 Cl1 179.33(5)
N4 Cr1 Cl1 99.16(5)
N3 Cr1 Cl1 98.42(5)
N2 Cr1 Cl1 98.66(5)
C3 O1 C4 109.28(16)
C8 O2 C9 109.30(16)
C13 O3 C14 108.63(17)
C6 N1 C1 110.10(17)
C6 N1 C11 110.96(17)
C1 N1 C11 109.69(17)
C6 N1 Cr1 109.21(12)
C1 N1 Cr1 107.96(13)
C11 N1 Cr1 108.85(13)
C3 N2 C2 115.46(17)
C3 N2 Cr1 133.92(14)
C2 N2 Cr1 109.82(13)
C8 N3 C7 117.50(18)
C8 N3 Cr1 131.87(14)
C7 N3 Cr1 110.62(13)
C13 N4 C12 117.86(19)
C13 N4 Cr1 131.61(15)
C12 N4 Cr1 110.12(14)
C3 N5 C5 112.40(17)
C8 N6 C10 113.75(18)
C13 N7 C15 111.75(18)
N1 C1 C2 111.31(17)
N2 C2 C1 108.14(17)
N2 C3 N5 127.07(19)
N2 C3 O1 122.09(19)
N5 C3 O1 110.79(18)
O1 C4 C5 105.91(17)
N5 C5 C4 101.41(17)
N1 C6 C7 110.94(18)
N3 C7 C6 108.95(17)
N3 C8 N6 126.79(19)
N3 C8 O2 123.04(19)
N6 C8 O2 110.16(18)
O2 C9 C10 104.95(17)
N6 C10 C9 100.87(17)
N1 C11 C12 110.88(18)
N4 C12 C11 108.50(18)
N4 C13 N7 126.3(2)
N4 C13 O3 123.4(2)
N7 C13 O3 110.28(18)
O3 C14 C15 105.79(17)
N7 C15 C14 100.13(17)
C22 B1 C16 109.52(16)
C22 B1 C34 113.34(16)
C16 B1 C34 106.45(15)
C22 B1 C28 103.03(15)
C16 B1 C28 114.12(16)
C34 B1 C28 110.55(16)
C17 C16 C21 115.16(19)
C17 C16 B1 124.99(18)
C21 C16 B1 119.75(18)
C18 C17 C16 122.6(2)
C19 C18 C17 120.2(2)
C20 C19 C18 118.9(2)
C19 C20 C21 120.4(2)
C20 C21 C16 122.6(2)
C23 C22 C27 115.69(19)
C23 C22 B1 123.90(18)
C27 C22 B1 120.05(18)
C24 C23 C22 122.3(2)
C25 C24 C23 119.8(2)
C26 C25 C24 119.6(2)
C25 C26 C27 120.1(2)
C26 C27 C22 122.5(2)
C33 C28 C29 114.63(18)
C33 C28 B1 121.50(17)
C29 C28 B1 123.57(17)
C30 C29 C28 122.74(19)
C31 C30 C29 120.58(19)
C32 C31 C30 118.62(19)
C31 C32 C33 120.15(19)
C32 C33 C28 123.26(18)
C39 C34 C35 115.12(19)
C39 C34 B1 120.37(18)
C35 C34 B1 124.44(18)
C34 C35 C36 122.3(2)
C37 C36 C35 120.6(2)
C38 C37 C36 118.8(2)
C37 C38 C39 120.2(2)
C38 C39 C34 122.9(2)

loop_
_geom_bond_atom_site_label_1
_geom_bond_atom_site_label_2
_geom_bond_distance
Cr1 N1 2.1140(18)
Cr1 N4 2.1604(19)
Cr1 N3 2.1731(18)
Cr1 N2 2.1767(18)
Cr1 Cl1 2.3668(6)
O1 C3 1.343(2)
O1 C4 1.456(3)
O2 C8 1.344(3)
O2 C9 1.462(3)
O3 C13 1.355(3)
O3 C14 1.456(3)
N1 C6 1.491(3)
N1 C1 1.495(3)
N1 C11 1.495(3)
N2 C3 1.290(3)
N2 C2 1.474(3)
N3 C8 1.298(3)
N3 C7 1.467(3)
N4 C13 1.294(3)
N4 C12 1.469(3)
N5 C3 1.338(3)
N5 C5 1.457(3)
N6 C8 1.331(3)
N6 C10 1.436(3)
N7 C13 1.339(3)
N7 C15 1.467(3)
C1 C2 1.520(3)
C4 C5 1.519(3)
C6 C7 1.518(3)
C9 C10 1.534(3)
C11 C12 1.514(3)
C14 C15 1.515(3)
B1 C22 1.639(3)
B1 C16 1.639(3)
B1 C34 1.641(3)
B1 C28 1.647(3)
C16 C17 1.400(3)
C16 C21 1.411(3)
C17 C18 1.397(3)
C18 C19 1.387(3)
C19 C20 1.382(3)
C20 C21 1.389(3)
C22 C23 1.398(3)
C22 C27 1.406(3)
C23 C24 1.396(3)
C24 C25 1.385(4)
C25 C26 1.376(4)
C26 C27 1.386(3)
C28 C33 1.405(3)
C28 C29 1.406(3)
C29 C30 1.393(3)
C30 C31 1.386(3)
C31 C32 1.384(3)
C32 C33 1.392(3)
C34 C39 1.398(3)
C34 C35 1.398(3)
C35 C36 1.399(3)
C36 C37 1.377(4)
C37 C38 1.376(4)
C38 C39 1.394(3)
